data_2242726
loop_
_publ_author_name
'Melo Ottoni, Flaviano'
'Isid\'orio, Raquel Geralda'
'Alves, Ricardo Jos\'e'
'Speziali, Nivaldo L\'ucio'

_publ_section_title
;
 Two polymorphs of 2-(prop-2-yn-1-yloxy)naphthalene-1,4-dione:
 solvent-dependent crystallization
;
_journal_issue 12
_journal_name_full 'Acta Crystallographica Section E'
_journal_page_first 1731
_journal_page_last 1734
_journal_paper_doi 10.1107/S2056989018015438
_journal_volume 74
_journal_year 2018
_chemical_formula_iupac 'C13 H8 O3'
_chemical_formula_moiety 'C13 H8 O3'
_chemical_formula_sum 'C13 H8 O3'
_chemical_formula_weight 212.19
_chemical_name_systematic
;
2-(Prop-2-yn-1-yloxy)naphthalene-1,4-dione
;
_space_group_crystal_system monoclinic
_space_group_IT_number 14
_space_group_name_Hall '-P 2ybc'
_space_group_name_H-M_alt 'P 1 21/c 1'
_symmetry_space_group_name_Hall '-P 2ybc'
_symmetry_space_group_name_H-M 'P 1 21/c 1'
_atom_sites_solution_hydrogens geom
_atom_sites_solution_primary dual
_audit_creation_method
;
Olex2 1.2
(compiled 2017.08.10 svn.r3458 for OlexSys, GUI svn.r5381)
;
_cell_angle_alpha 90
_cell_angle_beta 91.174(7)
_cell_angle_gamma 90
_cell_formula_units_Z 4
_cell_length_a 10.0911(7)
_cell_length_b 4.8021(3)
_cell_length_c 20.8939(15)
_cell_measurement_reflns_used 1655
_cell_measurement_temperature 293(2)
_cell_measurement_theta_max 30.6410
_cell_measurement_theta_min 3.8760
_cell_volume 1012.27(12)
_computing_cell_refinement
;
CrysAlis PRO (Rigaku OD, 2015)
;
_computing_data_collection
;
CrysAlis PRO (Rigaku OD, 2015)
;
_computing_data_reduction
;
CrysAlis PRO (Rigaku OD, 2015)
;
_computing_molecular_graphics
;
<i>OLEX2</i> (Dolomanov <i>et al.</i>,  2009)
;
_computing_publication_material
;
<i>OLEX2</i> (Dolomanov <i>et al.</i>,  2009)
;
_computing_structure_refinement
;
SHELXL2014 (Sheldrick, 2015<i>b</i>)
;
_computing_structure_solution
;
<i>SHELXT</i> (Sheldrick, 2015<i>a</i>)
;
_diffrn_ambient_temperature 293(2)
_diffrn_detector 'CCD plate'
_diffrn_detector_area_resol_mean 10.4186
_diffrn_measured_fraction_theta_full 0.999
_diffrn_measured_fraction_theta_max 0.920
_diffrn_measurement_device 'four-circle diffractometer'
_diffrn_measurement_device_type 'Rigaku Xcalibur Atlas Gemini ultra'
_diffrn_measurement_method '\w scans'
_diffrn_radiation_monochromator graphite
_diffrn_radiation_probe x-ray
_diffrn_radiation_type MoK\a
_diffrn_radiation_wavelength 0.71073
_diffrn_reflns_av_R_equivalents 0.0576
_diffrn_reflns_av_unetI/netI 0.0625
_diffrn_reflns_limit_h_max 15
_diffrn_reflns_limit_h_min -13
_diffrn_reflns_limit_k_max 7
_diffrn_reflns_limit_k_min -7
_diffrn_reflns_limit_l_max 31
_diffrn_reflns_limit_l_min -30
_diffrn_reflns_number 10652
_diffrn_reflns_theta_full 25.242
_diffrn_reflns_theta_max 32.777
_diffrn_reflns_theta_min 2.778
_diffrn_source 'fine-focus sealed X-ray tube'
_exptl_absorpt_coefficient_mu 0.100
_exptl_absorpt_correction_T_max 1.00000
_exptl_absorpt_correction_T_min 0.76403
_exptl_absorpt_correction_type multi-scan
_exptl_absorpt_process_details
;
(CrysAlis PRO; Rigaku OD, 2015)
;
_exptl_crystal_colour yellow
_exptl_crystal_density_diffrn 1.392
_exptl_crystal_description rod
_exptl_crystal_F_000 440
_exptl_crystal_size_max 0.35
_exptl_crystal_size_mid 0.2
_exptl_crystal_size_min 0.1
_refine_diff_density_max 0.194
_refine_diff_density_min -0.204
_refine_ls_extinction_method none
_refine_ls_goodness_of_fit_ref 1.005
_refine_ls_hydrogen_treatment constr
_refine_ls_matrix_type full
_refine_ls_number_parameters 145
_refine_ls_number_reflns 3452
_refine_ls_number_restraints 0
_refine_ls_restrained_S_all 1.005
_refine_ls_R_factor_all 0.1292
_refine_ls_R_factor_gt 0.0585
_refine_ls_shift/su_max 0.000
_refine_ls_shift/su_mean 0.000
_refine_ls_structure_factor_coef Fsqd
_refine_ls_weighting_details 'w=1/[\s^2^(Fo^2^)+(0.0571P)^2^] where P=(Fo^2^+2Fc^2^)/3'
_refine_ls_weighting_scheme calc
_refine_ls_wR_factor_gt 0.1191
_refine_ls_wR_factor_ref 0.1558
_reflns_number_gt 1765
_reflns_number_total 3452
_reflns_threshold_expression 'I > 2\s(I)'
_cod_data_source_file is5501sup1.cif
_cod_data_source_block Monoclinic
_cod_database_code 2242726
_shelx_space_group_comment
;
The symmetry employed for this shelxl refinement is uniquely defined
by the following loop, which should always be used as a source of
symmetry information in preference to the above space-group names.
They are only intended as comments.
;

loop_
_space_group_symop_operation_xyz
'x, y, z'
'-x, y+1/2, -z+1/2'
'-x, -y, -z'
'x, -y-1/2, z-1/2'

loop_
_atom_site_type_symbol
_atom_site_label
_atom_site_fract_x
_atom_site_fract_y
_atom_site_fract_z
_atom_site_U_iso_or_equiv
_atom_site_adp_type
_atom_site_calc_flag
_atom_site_occupancy
O O1 0.08336(12) 0.4803(2) 0.34723(5) 0.0512(3) Uani d 1
O O2 0.50658(13) 1.0905(3) 0.41264(6) 0.0646(4) Uani d 1
O O3 0.19024(11) 0.3978(2) 0.46005(5) 0.0493(3) Uani d 1
C C1 0.17768(15) 0.6268(3) 0.36127(7) 0.0381(4) Uani d 1
C C2 0.24795(16) 0.5949(3) 0.42459(7) 0.0390(4) Uani d 1
C C3 0.35379(16) 0.7492(3) 0.44063(7) 0.0434(4) Uani d 1
H H3 0.3937 0.7248 0.4807 0.052 Uiso calc 1
C C4 0.40849(16) 0.9546(3) 0.39706(8) 0.0419(4) Uani d 1
C C5 0.38922(16) 1.1922(3) 0.29135(8) 0.0445(4) Uani d 1
H H5 0.4645 1.2953 0.3021 0.053 Uiso calc 1
C C6 0.32525(17) 1.2340(4) 0.23311(8) 0.0495(4) Uani d 1
H H6 0.3576 1.3651 0.2046 0.059 Uiso calc 1
C C7 0.21324(18) 1.0817(4) 0.21695(8) 0.0528(5) Uani d 1
H H7 0.1701 1.1116 0.1778 0.063 Uiso calc 1
C C8 0.16518(16) 0.8854(4) 0.25877(8) 0.0460(4) Uani d 1
H H8 0.0899 0.7832 0.2477 0.055 Uiso calc 1
C C9 0.22882(15) 0.8402(3) 0.31716(7) 0.0362(3) Uani d 1
C C10 0.34126(15) 0.9961(3) 0.33397(7) 0.0363(4) Uani d 1
C C11 0.24569(19) 0.3468(3) 0.52323(7) 0.0488(4) Uani d 1
H H11A 0.2477 0.5175 0.5480 0.059 Uiso calc 1
H H11B 0.3354 0.2761 0.5204 0.059 Uiso calc 1
C C12 0.16027(19) 0.1408(4) 0.55324(8) 0.0510(5) Uani d 1
C C13 0.0907(2) -0.0220(4) 0.57682(9) 0.0649(6) Uani d 1
H H13 0.0352 -0.1518 0.5956 0.078 Uiso calc 1

loop_
_atom_site_aniso_label
_atom_site_aniso_U_11
_atom_site_aniso_U_22
_atom_site_aniso_U_33
_atom_site_aniso_U_12
_atom_site_aniso_U_13
_atom_site_aniso_U_23
O1 0.0476(7) 0.0589(7) 0.0465(7) -0.0115(6) -0.0106(5) 0.0087(5)
O2 0.0593(8) 0.0758(9) 0.0578(9) -0.0230(7) -0.0195(6) 0.0080(7)
O3 0.0576(8) 0.0521(7) 0.0377(6) -0.0075(6) -0.0101(5) 0.0117(5)
C1 0.0386(8) 0.0394(8) 0.0362(8) 0.0037(7) -0.0047(6) -0.0009(7)
C2 0.0474(9) 0.0381(8) 0.0315(8) 0.0030(7) -0.0020(7) 0.0039(6)
C3 0.0494(9) 0.0474(9) 0.0330(8) 0.0008(8) -0.0112(7) 0.0019(7)
C4 0.0415(9) 0.0438(9) 0.0402(9) 0.0014(7) -0.0068(7) -0.0023(7)
C5 0.0397(8) 0.0453(9) 0.0485(10) -0.0006(7) 0.0016(7) 0.0030(8)
C6 0.0524(10) 0.0523(10) 0.0439(10) 0.0008(8) 0.0037(8) 0.0122(8)
C7 0.0571(11) 0.0630(11) 0.0380(9) 0.0015(9) -0.0095(8) 0.0115(8)
C8 0.0453(9) 0.0519(10) 0.0405(9) -0.0034(8) -0.0086(7) 0.0065(7)
C9 0.0367(8) 0.0374(8) 0.0343(8) 0.0040(7) -0.0028(6) 0.0017(6)
C10 0.0361(8) 0.0369(8) 0.0356(8) 0.0060(6) -0.0025(6) -0.0011(6)
C11 0.0655(11) 0.0482(10) 0.0323(8) -0.0007(9) -0.0078(7) 0.0043(7)
C12 0.0674(12) 0.0489(10) 0.0366(9) 0.0023(9) -0.0013(8) 0.0006(8)
C13 0.0780(15) 0.0633(12) 0.0536(12) -0.0049(11) 0.0071(10) 0.0095(10)

loop_
_atom_type_symbol
_atom_type_description
_atom_type_scat_dispersion_real
_atom_type_scat_dispersion_imag
_atom_type_scat_source
C C 0.0033 0.0016 'International Tables Vol C Tables 4.2.6.8 and 6.1.1.4'
H H 0.0000 0.0000 'International Tables Vol C Tables 4.2.6.8 and 6.1.1.4'
O O 0.0106 0.0060 'International Tables Vol C Tables 4.2.6.8 and 6.1.1.4'

loop_
_geom_angle_atom_site_label_1
_geom_angle_atom_site_label_2
_geom_angle_atom_site_label_3
_geom_angle
O1 C1 C9 122.19(14)
O1 C1 C2 120.61(14)
O2 C4 C10 121.15(15)
O2 C4 C3 120.59(15)
O3 C2 C1 110.92(14)
O3 C11 H11A 110.4
O3 C11 H11B 110.4
O3 C11 C12 106.62(14)
C2 O3 C11 117.37(13)
C2 C3 C4 121.94(14)
C2 C3 H3 119.0
C3 C2 O3 127.29(15)
C3 C2 C1 121.78(14)
C3 C4 C10 118.26(14)
C4 C3 H3 119.0
C5 C6 H6 119.9
C5 C6 C7 120.24(15)
C5 C10 C9 119.55(14)
C5 C10 C4 120.10(15)
C6 C5 C10 120.05(16)
C6 C5 H5 120.0
C6 C7 H7 119.9
C7 C8 C9 120.16(16)
C7 C6 H6 119.9
C7 C8 H8 119.9
C8 C9 C10 119.80(14)
C8 C9 C1 119.77(14)
C8 C7 C6 120.20(16)
C8 C7 H7 119.9
C9 C10 C4 120.35(14)
C9 C1 C2 117.20(14)
C9 C8 H8 119.9
C10 C9 C1 120.42(14)
C10 C5 H5 120.0
H11A C11 H11B 108.6
C12 C11 H11A 110.4
C12 C11 H11B 110.4
C12 C13 H13 180.0
C13 C12 C11 179.1(2)

loop_
_geom_bond_atom_site_label_1
_geom_bond_atom_site_label_2
_geom_bond_distance
O1 C1 1.2145(18)
O2 C4 1.2241(18)
O3 C2 1.3423(18)
O3 C11 1.4442(19)
C1 C2 1.496(2)
C2 C3 1.337(2)
C3 H3 0.9300
C4 C3 1.458(2)
C5 C6 1.380(2)
C5 H5 0.9300
C6 C7 1.382(2)
C6 H6 0.9300
C7 H7 0.9300
C8 C7 1.380(2)
C8 H8 0.9300
C9 C10 1.398(2)
C9 C1 1.478(2)
C9 C8 1.384(2)
C10 C4 1.483(2)
C10 C5 1.390(2)
C11 C12 1.462(3)
C11 H11A 0.9700
C11 H11B 0.9700
C12 C13 1.167(2)
C13 H13 0.9300

loop_
_geom_torsion_atom_site_label_1
_geom_torsion_atom_site_label_2
_geom_torsion_atom_site_label_3
_geom_torsion_atom_site_label_4
_geom_torsion
O1 C1 C2 O3 -1.5(2)
O1 C1 C2 C3 178.50(10)
O2 C4 C3 C2 -179.0(2)
O3 C2 C3 C4 178.90(10)
C1 C9 C8 C7 -179.2(2)
C1 C9 C10 C5 178.80(10)
C1 C9 C10 C4 -1.7(2)
C1 C2 C3 C4 -1.0(2)
C2 O3 C11 C12 175.90(10)
C5 C10 C4 O2 -0.1(2)
C5 C6 C7 C8 -0.5(3)
C8 C9 C1 O1 2.7(2)
C8 C9 C10 C5 -1.0(2)
C8 C9 C10 C4 178.50(10)
C8 C9 C1 C2 -177.90(10)
C9 C1 C2 O3 179.10(10)
C9 C10 C4 O2 -179.6(2)
C9 C10 C5 C6 0.6(2)
C9 C8 C7 C6 0.1(3)
C9 C1 C2 C3 -1.0(2)
C9 C10 C4 C3 -0.3(2)
C10 C9 C1 O1 -177.10(10)
C10 C5 C6 C7 0.1(3)
C10 C9 C8 C7 0.7(2)
C10 C9 C1 C2 2.3(2)
C10 C4 C3 C2 1.7(2)
C11 O3 C2 C3 1.2(2)
C11 O3 C2 C1 -178.80(10)
